data_7020597
loop_
_publ_author_name
'Visinescu, Diana'
'Jeon, Ie-Rang'
'Madalan, Augustin M.'
'Alexandru, Maria-Gabriela'
'Jurca, Bogdan'
'Mathoni\`ere, Corine'
'Cl\'erac, Rodolphe'
'Andruh, Marius'

_publ_section_title
;
 Self-assembly of [Cu(II)Tb(III)](3+) and [W(CN)(8)](3-) tectons: a case
 study of a mixture containing two complexes showing slow-relaxation of
 the magnetization.
;
_journal_issue 44
_journal_name_full 'Dalton transactions (Cambridge, England : 2003)'
_journal_page_first 13578
_journal_page_last 13581
_journal_paper_doi 10.1039/c2dt32081a
_journal_volume 41
_journal_year 2012
_chemical_formula_sum 'C26 H32 Cu N10 O11 Tb W'
_chemical_formula_weight 1066.93
_chemical_name_systematic
;
?
;
_space_group_IT_number 14
_symmetry_cell_setting monoclinic
_symmetry_space_group_name_Hall '-P 2yn'
_symmetry_space_group_name_H-M 'P 1 21/n 1'
_atom_sites_solution_hydrogens geom
_atom_sites_solution_primary direct
_atom_sites_solution_secondary difmap
_audit_creation_method SHELXL-97
_cell_angle_alpha 90.00
_cell_angle_beta 101.056(2)
_cell_angle_gamma 90.00
_cell_formula_units_Z 4
_cell_length_a 9.9903(2)
_cell_length_b 26.4341(7)
_cell_length_c 13.3220(3)
_cell_measurement_reflns_used 60795
_cell_measurement_temperature 293(2)
_cell_measurement_theta_max 33.42
_cell_measurement_theta_min 2.19
_cell_volume 3452.84(14)
_computing_cell_refinement X-Area
_computing_data_collection X-Area
_computing_data_reduction X-Area
_computing_structure_refinement 'SHELXL-97 (Sheldrick, 1997)'
_computing_structure_solution 'SHELXS-97 (Sheldrick, 1997)'
_diffrn_ambient_temperature 293(2)
_diffrn_measured_fraction_theta_full 0.991
_diffrn_measured_fraction_theta_max 0.991
_diffrn_measurement_device_type 'STOE-IPDS II'
_diffrn_measurement_method 'omega scans'
_diffrn_radiation_monochromator graphite
_diffrn_radiation_source 'fine-focus sealed tube'
_diffrn_radiation_type MoK\a
_diffrn_radiation_wavelength 0.71073
_diffrn_reflns_av_R_equivalents 0.0600
_diffrn_reflns_av_sigmaI/netI 0.0409
_diffrn_reflns_limit_h_max 15
_diffrn_reflns_limit_h_min -15
_diffrn_reflns_limit_k_max 40
_diffrn_reflns_limit_k_min -40
_diffrn_reflns_limit_l_max 20
_diffrn_reflns_limit_l_min -20
_diffrn_reflns_number 67798
_diffrn_reflns_theta_full 33.42
_diffrn_reflns_theta_max 33.42
_diffrn_reflns_theta_min 2.19
_exptl_absorpt_coefficient_mu 6.029
_exptl_absorpt_correction_T_max 0.3740
_exptl_absorpt_correction_T_min 0.1792
_exptl_absorpt_correction_type multi-scan
_exptl_absorpt_process_details
;
[c.f. r.h. blessing, acta cryst. (1995), a51, 33-38]
;
_exptl_crystal_colour green
_exptl_crystal_density_diffrn 2.025
_exptl_crystal_density_meas ?
_exptl_crystal_density_method 'not measured'
_exptl_crystal_description prism
_exptl_crystal_F_000 2000
_exptl_crystal_size_max 0.5
_exptl_crystal_size_mid 0.25
_exptl_crystal_size_min 0.08
_refine_diff_density_max 2.380
_refine_diff_density_min -1.849
_refine_diff_density_rms 0.217
_refine_ls_extinction_coef 0.0045(2)
_refine_ls_extinction_expression Fc^*^=kFc[1+0.001xFc^2^\l^3^/sin(2\q)]^-1/4^
_refine_ls_extinction_method SHELXL
_refine_ls_goodness_of_fit_ref 1.040
_refine_ls_hydrogen_treatment constr
_refine_ls_matrix_type full
_refine_ls_number_parameters 452
_refine_ls_number_reflns 13337
_refine_ls_number_restraints 0
_refine_ls_restrained_S_all 1.040
_refine_ls_R_factor_all 0.0653
_refine_ls_R_factor_gt 0.0481
_refine_ls_shift/su_max 0.001
_refine_ls_shift/su_mean 0.000
_refine_ls_structure_factor_coef Fsqd
_refine_ls_weighting_details 'calc w=1/[\s^2^(Fo^2^)+(0.0781P)^2^+0.0000P] where P=(Fo^2^+2Fc^2^)/3'
_refine_ls_weighting_scheme calc
_refine_ls_wR_factor_gt 0.1178
_refine_ls_wR_factor_ref 0.1254
_reflns_number_gt 10366
_reflns_number_total 13337
_reflns_threshold_expression >2sigma(I)
_cod_data_source_file c2dt32081a.txt
_cod_data_source_block shelxl-C1
_cod_depositor_comments
;
The following automatic conversions were performed:

'_symmetry_cell_setting' value 'Monoclinic' changed to 'monoclinic'
according to /home/saulius/struct/CIF-dictionaries/cif_core.dic
dictionary named 'cif_core.dic' version 2.4.2 from 2011-04-26.

Automatic conversion script
Id: cif_fix_values 1891 2012-01-12 08:04:46Z andrius 

The following automatic conversions were performed:

'_exptl_crystal_density_meas' value 'not measured' was changed to '?'
- the value is perceived as not measured.

Automatic conversion script
Id: cif_fix_values 3008 2015-01-20 13:52:24Z robertas 
;
_cod_original_sg_symbol_H-M P21/n
_cod_database_code 7020597

loop_
_symmetry_equiv_pos_as_xyz
'x, y, z'
'-x+1/2, y+1/2, -z+1/2'
'-x, -y, -z'
'x-1/2, -y-1/2, z-1/2'

loop_
_atom_site_label
_atom_site_type_symbol
_atom_site_fract_x
_atom_site_fract_y
_atom_site_fract_z
_atom_site_U_iso_or_equiv
_atom_site_adp_type
_atom_site_occupancy
_atom_site_symmetry_multiplicity
_atom_site_calc_flag
_atom_site_refinement_flags
C1 C 0.9249(9) 0.0541(3) 0.6269(7) 0.062(2) Uani 1 1 d .
H1A H 0.8636 0.0277 0.5977 0.093 Uiso 1 1 calc R
H1B H 1.0019 0.0396 0.6718 0.093 Uiso 1 1 calc R
H1C H 0.9555 0.0724 0.5733 0.093 Uiso 1 1 calc R
C2 C 0.9299(7) 0.1296(3) 0.7302(5) 0.0514(16) Uani 1 1 d .
C3 C 1.0622(8) 0.1397(4) 0.7216(7) 0.067(2) Uani 1 1 d .
H3 H 1.1083 0.1185 0.6840 0.081 Uiso 1 1 calc R
C4 C 1.1258(9) 0.1825(4) 0.7706(8) 0.078(3) Uani 1 1 d .
H4 H 1.2153 0.1898 0.7656 0.094 Uiso 1 1 calc R
C5 C 1.0583(9) 0.2137(3) 0.8257(8) 0.072(3) Uani 1 1 d .
H5 H 1.1024 0.2421 0.8574 0.086 Uiso 1 1 calc R
C6 C 0.9226(8) 0.2035(2) 0.8353(6) 0.0556(18) Uani 1 1 d .
C7 C 0.8568(6) 0.1602(2) 0.7850(5) 0.0423(12) Uani 1 1 d .
C8 C 0.8581(9) 0.2377(3) 0.8974(7) 0.066(2) Uani 1 1 d .
H8 H 0.9036 0.2676 0.9193 0.079 Uiso 1 1 calc R
C9 C 0.6796(10) 0.2664(2) 0.9837(6) 0.067(2) Uani 1 1 d .
H9A H 0.6221 0.2894 0.9378 0.080 Uiso 1 1 calc R
H9B H 0.7492 0.2860 1.0277 0.080 Uiso 1 1 calc R
C10 C 0.5955(10) 0.2383(2) 1.0472(5) 0.064(2) Uani 1 1 d .
H10A H 0.6533 0.2266 1.1099 0.077 Uiso 1 1 calc R
H10B H 0.5268 0.2606 1.0652 0.077 Uiso 1 1 calc R
C11 C 0.4208(9) 0.1746(3) 1.0085(5) 0.0543(17) Uani 1 1 d .
H11 H 0.3779 0.1910 1.0553 0.065 Uiso 1 1 calc R
C12 C 0.3597(8) 0.1279(2) 0.9631(5) 0.0476(14) Uani 1 1 d .
C13 C 0.2433(9) 0.1083(4) 0.9946(6) 0.065(2) Uani 1 1 d .
H13 H 0.2032 0.1270 1.0402 0.078 Uiso 1 1 calc R
C14 C 0.1876(9) 0.0632(4) 0.9609(7) 0.067(2) Uani 1 1 d .
H14 H 0.1063 0.0528 0.9786 0.080 Uiso 1 1 calc R
C15 C 0.2521(8) 0.0325(3) 0.8994(6) 0.0586(17) Uani 1 1 d .
H15 H 0.2175 0.0006 0.8795 0.070 Uiso 1 1 calc R
C16 C 0.3679(6) 0.0501(2) 0.8687(4) 0.0412(11) Uani 1 1 d .
C17 C 0.4184(6) 0.0988(2) 0.8934(4) 0.0366(10) Uani 1 1 d .
C18 C 0.4763(9) -0.0276(2) 0.8474(6) 0.0537(16) Uani 1 1 d .
H18A H 0.5282 -0.0444 0.8036 0.081 Uiso 1 1 calc R
H18B H 0.3943 -0.0463 0.8485 0.081 Uiso 1 1 calc R
H18C H 0.5296 -0.0256 0.9154 0.081 Uiso 1 1 calc R
C19 C 0.8528(7) 0.1242(2) 1.1125(5) 0.0425(12) Uani 1 1 d .
C20 C 1.0263(6) 0.0662(2) 1.2210(4) 0.0379(10) Uani 1 1 d .
C21 C 1.1053(6) 0.1605(2) 1.2322(4) 0.0382(10) Uani 1 1 d .
C22 C 1.0884(6) 0.1096(2) 1.3999(4) 0.0362(10) Uani 1 1 d .
C23 C 0.9070(6) 0.2103(2) 1.2547(5) 0.0407(11) Uani 1 1 d .
C24 C 0.8717(6) 0.1571(2) 1.4157(4) 0.0384(10) Uani 1 1 d .
C25 C 0.7076(6) 0.14326(19) 1.2474(4) 0.0364(10) Uani 1 1 d .
C26 C 0.8348(6) 0.0630(2) 1.3285(4) 0.0365(10) Uani 1 1 d .
N1 N 0.7446(7) 0.22989(18) 0.9239(5) 0.0547(15) Uani 1 1 d .
N2 N 0.5293(7) 0.19467(19) 0.9886(4) 0.0497(13) Uani 1 1 d .
N3 N 0.8112(7) 0.1183(3) 1.0271(4) 0.0581(15) Uani 1 1 d .
N4 N 1.0813(7) 0.03304(18) 1.1918(5) 0.0514(13) Uani 1 1 d .
N5 N 1.2019(6) 0.1785(2) 1.2126(5) 0.0550(14) Uani 1 1 d .
N6 N 1.1760(6) 0.0990(2) 1.4639(4) 0.0503(12) Uani 1 1 d .
N7 N 0.9043(7) 0.25381(19) 1.2463(6) 0.0576(15) Uani 1 1 d .
N8 N 0.8380(7) 0.1707(2) 1.4883(4) 0.0545(14) Uani 1 1 d .
N9 N 0.5922(5) 0.1492(2) 1.2348(5) 0.0519(13) Uani 1 1 d .
N10 N 0.7856(6) 0.02830(19) 1.3581(5) 0.0510(13) Uani 1 1 d .
O1 O 0.8550(5) 0.08826(18) 0.6841(4) 0.0489(10) Uani 1 1 d .
O2 O 0.7289(4) 0.14801(15) 0.7873(3) 0.0406(8) Uani 1 1 d .
O3 O 0.5207(5) 0.11417(14) 0.8510(3) 0.0396(8) Uani 1 1 d .
O4 O 0.4417(5) 0.02269(14) 0.8092(3) 0.0412(8) Uani 1 1 d .
O5 O 0.7468(5) 0.04376(16) 0.8586(3) 0.0454(9) Uani 1 1 d .
O6 O 0.6500(7) -0.00424(18) 0.6619(5) 0.0697(17) Uani 1 1 d .
O7 O 0.6225(5) 0.0945(2) 0.5373(4) 0.0518(11) Uani 1 1 d .
O8 O 0.3851(5) 0.0545(2) 0.6096(4) 0.0604(14) Uani 1 1 d .
O9 O 0.4743(5) 0.15669(14) 0.6450(4) 0.0457(10) Uani 1 1 d .
O10 O 0.6397(7) 0.22555(19) 0.5783(5) 0.0665(15) Uani 1 1 d .
O11 O 0.4264(6) 0.1067(2) 1.3631(5) 0.0617(13) Uani 1 1 d .
Cu1 Cu 0.63531(9) 0.17078(2) 0.89236(6) 0.04312(16) Uani 1 1 d .
W1 W 0.924460(19) 0.129730(6) 1.275700(13) 0.02546(6) Uani 1 1 d .
Tb1 Tb 0.59834(2) 0.079719(8) 0.712360(17) 0.02983(6) Uani 1 1 d .

loop_
_atom_site_aniso_label
_atom_site_aniso_U_11
_atom_site_aniso_U_22
_atom_site_aniso_U_33
_atom_site_aniso_U_23
_atom_site_aniso_U_13
_atom_site_aniso_U_12
C1 0.063(5) 0.060(4) 0.073(5) 0.021(3) 0.037(4) 0.019(3)
C2 0.038(3) 0.064(4) 0.048(3) 0.024(3) -0.002(2) -0.009(3)
C3 0.040(4) 0.102(6) 0.060(5) 0.027(4) 0.009(3) -0.009(4)
C4 0.046(4) 0.102(7) 0.081(6) 0.039(5) -0.002(4) -0.032(5)
C5 0.054(5) 0.072(5) 0.077(6) 0.025(4) -0.015(4) -0.027(4)
C6 0.050(4) 0.046(3) 0.061(4) 0.012(3) -0.013(3) -0.017(3)
C7 0.030(2) 0.048(3) 0.045(3) 0.015(2) -0.003(2) -0.008(2)
C8 0.073(5) 0.039(3) 0.070(5) 0.009(3) -0.024(4) -0.020(3)
C9 0.087(6) 0.030(2) 0.068(5) -0.010(3) -0.024(4) 0.006(3)
C10 0.095(6) 0.041(3) 0.045(3) -0.012(2) -0.014(4) 0.017(3)
C11 0.068(5) 0.053(3) 0.040(3) -0.008(2) 0.006(3) 0.024(3)
C12 0.052(4) 0.059(3) 0.033(3) 0.001(2) 0.011(2) 0.015(3)
C13 0.055(4) 0.099(6) 0.045(4) 0.002(4) 0.020(3) 0.019(4)
C14 0.052(4) 0.097(6) 0.057(4) 0.004(4) 0.026(4) -0.008(4)
C15 0.051(4) 0.078(5) 0.047(4) 0.005(3) 0.011(3) -0.015(3)
C16 0.042(3) 0.052(3) 0.029(2) 0.003(2) 0.005(2) -0.004(2)
C17 0.038(3) 0.043(2) 0.030(2) 0.0033(18) 0.0088(19) 0.008(2)
C18 0.068(5) 0.039(3) 0.052(4) 0.005(2) 0.007(3) -0.004(3)
C19 0.044(3) 0.040(2) 0.042(3) 0.001(2) 0.004(2) 0.013(2)
C20 0.040(3) 0.038(2) 0.035(2) 0.0035(18) 0.006(2) 0.001(2)
C21 0.042(3) 0.034(2) 0.040(3) 0.0002(18) 0.012(2) 0.0051(19)
C22 0.035(3) 0.040(2) 0.034(2) 0.0034(18) 0.0094(19) 0.0007(19)
C23 0.034(3) 0.044(3) 0.045(3) 0.006(2) 0.011(2) 0.004(2)
C24 0.037(3) 0.037(2) 0.041(3) 0.0033(19) 0.006(2) 0.0045(19)
C25 0.038(3) 0.032(2) 0.038(3) 0.0050(18) 0.004(2) 0.0007(18)
C26 0.030(2) 0.039(2) 0.038(3) -0.0018(19) 0.0028(19) -0.0005(18)
N1 0.066(4) 0.031(2) 0.055(3) -0.0014(19) -0.019(3) -0.004(2)
N2 0.065(4) 0.040(2) 0.038(2) -0.0082(18) -0.005(2) 0.016(2)
N3 0.066(4) 0.069(3) 0.032(2) -0.006(2) -0.008(2) 0.014(3)
N4 0.067(4) 0.035(2) 0.056(3) 0.003(2) 0.023(3) 0.020(2)
N5 0.047(3) 0.050(3) 0.074(4) 0.002(3) 0.025(3) -0.004(2)
N6 0.041(3) 0.064(3) 0.041(3) 0.011(2) -0.004(2) 0.008(2)
N7 0.062(4) 0.031(2) 0.087(4) 0.016(2) 0.030(3) 0.011(2)
N8 0.059(4) 0.069(3) 0.040(3) -0.008(2) 0.019(2) 0.005(3)
N9 0.029(2) 0.062(3) 0.063(4) 0.009(3) 0.005(2) 0.006(2)
N10 0.053(3) 0.039(2) 0.059(3) 0.010(2) 0.007(3) -0.013(2)
O1 0.040(2) 0.062(3) 0.047(2) 0.0038(19) 0.0146(19) -0.0009(19)
O2 0.034(2) 0.0402(18) 0.045(2) -0.0025(15) 0.0027(16) -0.0075(15)
O3 0.046(2) 0.0336(16) 0.041(2) -0.0073(14) 0.0137(17) -0.0047(15)
O4 0.049(2) 0.0366(17) 0.040(2) 0.0019(15) 0.0122(17) -0.0045(16)
O5 0.043(2) 0.049(2) 0.041(2) 0.0083(16) 0.0007(17) 0.0131(17)
O6 0.074(4) 0.037(2) 0.109(5) -0.014(2) 0.045(4) 0.002(2)
O7 0.050(3) 0.067(3) 0.040(2) 0.009(2) 0.0125(19) 0.004(2)
O8 0.043(3) 0.064(3) 0.064(3) 0.028(2) -0.016(2) -0.019(2)
O9 0.049(2) 0.0339(17) 0.050(2) 0.0017(16) -0.0005(19) 0.0121(16)
O10 0.080(4) 0.052(3) 0.074(4) -0.002(2) 0.033(3) 0.001(3)
O11 0.052(3) 0.067(3) 0.067(3) 0.003(2) 0.015(3) -0.002(2)
Cu1 0.0513(4) 0.0328(3) 0.0424(4) -0.0078(2) 0.0016(3) -0.0027(3)
W1 0.02588(9) 0.02430(8) 0.02569(9) 0.00146(5) 0.00364(6) 0.00162(5)
Tb1 0.02970(12) 0.02954(10) 0.02940(11) -0.00061(7) 0.00357(8) 0.00105(7)

loop_
_atom_type_symbol
_atom_type_description
_atom_type_scat_dispersion_real
_atom_type_scat_dispersion_imag
_atom_type_scat_source
C C 0.0033 0.0016 'International Tables Vol C Tables 4.2.6.8 and 6.1.1.4'
H H 0.0000 0.0000 'International Tables Vol C Tables 4.2.6.8 and 6.1.1.4'
N N 0.0061 0.0033 'International Tables Vol C Tables 4.2.6.8 and 6.1.1.4'
O O 0.0106 0.0060 'International Tables Vol C Tables 4.2.6.8 and 6.1.1.4'
Cu Cu 0.3201 1.2651 'International Tables Vol C Tables 4.2.6.8 and 6.1.1.4'
Tb Tb -0.1723 4.1537 'International Tables Vol C Tables 4.2.6.8 and 6.1.1.4'
W W -0.8490 6.8722 'International Tables Vol C Tables 4.2.6.8 and 6.1.1.4'

loop_
_geom_angle_atom_site_label_1
_geom_angle_atom_site_label_2
_geom_angle_atom_site_label_3
_geom_angle
O1 C1 H1A 109.5
O1 C1 H1B 109.5
H1A C1 H1B 109.5
O1 C1 H1C 109.5
H1A C1 H1C 109.5
H1B C1 H1C 109.5
C3 C2 C7 123.0(8)
C3 C2 O1 123.8(8)
C7 C2 O1 113.2(6)
C2 C3 C4 118.4(10)
C2 C3 H3 120.8
C4 C3 H3 120.8
C5 C4 C3 120.9(8)
C5 C4 H4 119.6
C3 C4 H4 119.6
C4 C5 C6 121.0(8)
C4 C5 H5 119.5
C6 C5 H5 119.5
C5 C6 C7 118.5(8)
C5 C6 C8 118.1(7)
C7 C6 C8 123.5(7)
O2 C7 C2 118.7(6)
O2 C7 C6 123.1(7)
C2 C7 C6 118.3(6)
N1 C8 C6 125.1(6)
N1 C8 H8 117.5
C6 C8 H8 117.5
N1 C9 C10 109.5(5)
N1 C9 H9A 109.8
C10 C9 H9A 109.8
N1 C9 H9B 109.8
C10 C9 H9B 109.8
H9A C9 H9B 108.2
N2 C10 C9 109.4(6)
N2 C10 H10A 109.8
C9 C10 H10A 109.8
N2 C10 H10B 109.8
C9 C10 H10B 109.8
H10A C10 H10B 108.2
N2 C11 C12 124.8(6)
N2 C11 H11 117.6
C12 C11 H11 117.6
C13 C12 C17 117.7(7)
C13 C12 C11 119.5(6)
C17 C12 C11 122.6(7)
C14 C13 C12 122.3(7)
C14 C13 H13 118.8
C12 C13 H13 118.8
C13 C14 C15 120.0(7)
C13 C14 H14 120.0
C15 C14 H14 120.0
C16 C15 C14 119.0(7)
C16 C15 H15 120.5
C14 C15 H15 120.5
C15 C16 O4 124.1(6)
C15 C16 C17 121.7(6)
O4 C16 C17 114.1(5)
O3 C17 C16 117.1(5)
O3 C17 C12 124.3(5)
C16 C17 C12 118.5(6)
O4 C18 H18A 109.5
O4 C18 H18B 109.5
H18A C18 H18B 109.5
O4 C18 H18C 109.5
H18A C18 H18C 109.5
H18B C18 H18C 109.5
N3 C19 W1 175.6(6)
N4 C20 W1 179.2(6)
N5 C21 W1 176.8(5)
N6 C22 W1 178.7(5)
N7 C23 W1 176.5(6)
N8 C24 W1 176.9(6)
N9 C25 W1 177.8(5)
N10 C26 W1 178.3(6)
C8 N1 C9 123.6(6)
C8 N1 Cu1 125.3(5)
C9 N1 Cu1 111.2(6)
C11 N2 C10 121.8(6)
C11 N2 Cu1 126.8(4)
C10 N2 Cu1 111.2(6)
C2 O1 C1 116.6(6)
C2 O1 Tb1 116.8(4)
C1 O1 Tb1 126.6(5)
C7 O2 Cu1 123.2(4)
C7 O2 Tb1 129.8(4)
Cu1 O2 Tb1 104.08(18)
C17 O3 Cu1 126.2(3)
C17 O3 Tb1 128.5(3)
Cu1 O3 Tb1 105.33(18)
C16 O4 C18 113.5(5)
C16 O4 Tb1 113.9(3)
C18 O4 Tb1 124.5(4)
O3 Cu1 N1 175.6(2)
O3 Cu1 N2 94.2(2)
N1 Cu1 N2 87.1(3)
O3 Cu1 O2 83.86(17)
N1 Cu1 O2 94.5(3)
N2 Cu1 O2 175.3(2)
O3 Cu1 Tb1 41.70(12)
N1 Cu1 Tb1 136.3(2)
N2 Cu1 Tb1 135.36(19)
O2 Cu1 Tb1 42.29(11)
C23 W1 C26 145.5(2)
C23 W1 C25 76.1(2)
C26 W1 C25 74.1(2)
C23 W1 C24 75.7(2)
C26 W1 C24 78.8(2)
C25 W1 C24 72.0(2)
C23 W1 C21 69.1(2)
C26 W1 C21 144.8(2)
C25 W1 C21 139.0(2)
C24 W1 C21 117.5(2)
C23 W1 C22 112.0(2)
C26 W1 C22 81.4(2)
C25 W1 C22 139.8(2)
C24 W1 C22 72.3(2)
C21 W1 C22 75.4(2)
C23 W1 C19 86.2(2)
C26 W1 C19 101.2(2)
C25 W1 C19 73.0(2)
C24 W1 C19 143.5(2)
C21 W1 C19 83.6(2)
C22 W1 C19 144.2(2)
C23 W1 C20 139.2(2)
C26 W1 C20 74.1(2)
C25 W1 C20 126.3(2)
C24 W1 C20 139.5(2)
C21 W1 C20 74.3(2)
C22 W1 C20 74.4(2)
C19 W1 C20 72.2(2)
O3 Tb1 O2 66.51(15)
O3 Tb1 O8 99.64(19)
O2 Tb1 O8 145.24(17)
O3 Tb1 O6 134.99(18)
O2 Tb1 O6 134.50(19)
O8 Tb1 O6 78.4(2)
O3 Tb1 O5 76.06(15)
O2 Tb1 O5 75.66(15)
O8 Tb1 O5 134.07(16)
O6 Tb1 O5 74.3(2)
O3 Tb1 O7 144.38(16)
O2 Tb1 O7 97.84(17)
O8 Tb1 O7 74.71(18)
O6 Tb1 O7 79.2(2)
O5 Tb1 O7 133.11(17)
O3 Tb1 O9 75.17(15)
O2 Tb1 O9 73.61(15)
O8 Tb1 O9 71.99(16)
O6 Tb1 O9 141.4(2)
O5 Tb1 O9 144.20(15)
O7 Tb1 O9 69.62(17)
O3 Tb1 O1 123.72(15)
O2 Tb1 O1 61.49(15)
O8 Tb1 O1 135.67(19)
O6 Tb1 O1 77.01(18)
O5 Tb1 O1 71.83(16)
O7 Tb1 O1 64.86(16)
O9 Tb1 O1 107.98(16)
O3 Tb1 O4 61.45(13)
O2 Tb1 O4 124.04(14)
O8 Tb1 O4 65.20(15)
O6 Tb1 O4 77.96(16)
O5 Tb1 O4 73.39(15)
O7 Tb1 O4 136.92(16)
O9 Tb1 O4 109.96(15)
O1 Tb1 O4 141.39(14)
O3 Tb1 Cu1 32.98(10)
O2 Tb1 Cu1 33.63(11)
O8 Tb1 Cu1 124.73(16)
O6 Tb1 Cu1 149.22(18)
O5 Tb1 Cu1 74.90(11)
O7 Tb1 Cu1 123.57(13)
O9 Tb1 Cu1 69.35(11)
O1 Tb1 Cu1 93.60(11)
O4 Tb1 Cu1 93.10(9)

loop_
_geom_bond_atom_site_label_1
_geom_bond_atom_site_label_2
_geom_bond_distance
C1 O1 1.444(9)
C1 H1A 0.9600
C1 H1B 0.9600
C1 H1C 0.9600
C2 C3 1.374(10)
C2 C7 1.386(11)
C2 O1 1.400(9)
C3 C4 1.397(14)
C3 H3 0.9300
C4 C5 1.365(15)
C4 H4 0.9300
C5 C6 1.411(12)
C5 H5 0.9300
C6 C7 1.424(9)
C6 C8 1.457(13)
C7 O2 1.323(7)
C8 N1 1.267(12)
C8 H8 0.9300
C9 N1 1.477(11)
C9 C10 1.498(14)
C9 H9A 0.9700
C9 H9B 0.9700
C10 N2 1.475(9)
C10 H10A 0.9700
C10 H10B 0.9700
C11 N2 1.279(11)
C11 C12 1.457(10)
C11 H11 0.9300
C12 C13 1.409(11)
C12 C17 1.417(8)
C13 C14 1.354(13)
C13 H13 0.9300
C14 C15 1.396(12)
C14 H14 0.9300
C15 C16 1.380(9)
C15 H15 0.9300
C16 O4 1.386(7)
C16 C17 1.399(8)
C17 O3 1.322(7)
C18 O4 1.442(7)
C18 H18A 0.9600
C18 H18B 0.9600
C18 H18C 0.9600
C19 N3 1.145(8)
C19 W1 2.160(6)
C20 N4 1.142(7)
C20 W1 2.161(6)
C21 N5 1.151(8)
C21 W1 2.158(6)
C22 N6 1.133(7)
C22 W1 2.160(6)
C23 N7 1.154(7)
C23 W1 2.152(6)
C24 N8 1.143(8)
C24 W1 2.157(6)
C25 N9 1.143(8)
C25 W1 2.157(6)
C26 N10 1.147(7)
C26 W1 2.156(5)
N1 Cu1 1.906(5)
N2 Cu1 1.920(6)
O1 Tb1 2.671(5)
O2 Cu1 1.923(4)
O2 Tb1 2.336(4)
O3 Cu1 1.901(4)
O3 Tb1 2.323(4)
O4 Tb1 2.676(4)
O5 Tb1 2.406(4)
O6 Tb1 2.404(4)
O7 Tb1 2.421(5)
O8 Tb1 2.396(5)
O9 Tb1 2.461(4)
Cu1 Tb1 3.3676(7)
